data_4036152
loop_
_publ_author_name
'Debnath, Sudarshan'
'Mondal, Shovan'

_publ_section_title
;
 One-pot Sonogashira coupling-cyclization toward regioselective synthesis
 of benzosultams.
;
_journal_issue 8
_journal_name_full 'The Journal of organic chemistry'
_journal_page_first 3940
_journal_page_last 3948
_journal_paper_doi 10.1021/acs.joc.5b00274
_journal_volume 80
_journal_year 2015
_chemical_formula_sum 'C23 H21 N O3 S'
_chemical_formula_weight 391.47
_space_group_crystal_system monoclinic
_space_group_IT_number 14
_space_group_name_Hall '-P 2ybc'
_space_group_name_H-M_alt 'P 1 21/c 1'
_atom_sites_solution_hydrogens geom
_audit_creation_method SHELXL-2014/6
_cell_angle_alpha 90
_cell_angle_beta 102.171(3)
_cell_angle_gamma 90
_cell_formula_units_Z 4
_cell_length_a 6.2816(3)
_cell_length_b 28.4861(16)
_cell_length_c 11.4483(6)
_cell_measurement_temperature 296(2)
_cell_volume 2002.49(18)
_computing_structure_refinement 'SHELXL-2014/6 (Sheldrick, 2014)'
_diffrn_ambient_temperature 296(2)
_diffrn_measured_fraction_theta_full 0.999
_diffrn_measured_fraction_theta_max 0.993
_diffrn_radiation_type MoK\a
_diffrn_radiation_wavelength 0.71073
_diffrn_reflns_av_R_equivalents 0.0482
_diffrn_reflns_av_unetI/netI 0.0232
_diffrn_reflns_Laue_measured_fraction_full 0.999
_diffrn_reflns_Laue_measured_fraction_max 0.993
_diffrn_reflns_limit_h_max 8
_diffrn_reflns_limit_h_min -8
_diffrn_reflns_limit_k_max 37
_diffrn_reflns_limit_k_min -37
_diffrn_reflns_limit_l_max 15
_diffrn_reflns_limit_l_min -15
_diffrn_reflns_number 64321
_diffrn_reflns_point_group_measured_fraction_full 0.999
_diffrn_reflns_point_group_measured_fraction_max 0.993
_diffrn_reflns_theta_full 25.242
_diffrn_reflns_theta_max 28.237
_diffrn_reflns_theta_min 1.430
_exptl_absorpt_coefficient_mu 0.185
_exptl_crystal_density_diffrn 1.298
_exptl_crystal_F_000 824
_refine_diff_density_max 0.416
_refine_diff_density_min -0.645
_refine_diff_density_rms 0.116
_refine_ls_extinction_method none
_refine_ls_goodness_of_fit_ref 1.801
_refine_ls_hydrogen_treatment constr
_refine_ls_matrix_type full
_refine_ls_number_parameters 255
_refine_ls_number_reflns 4922
_refine_ls_number_restraints 0
_refine_ls_restrained_S_all 1.801
_refine_ls_R_factor_all 0.0908
_refine_ls_R_factor_gt 0.0700
_refine_ls_shift/su_max 0.000
_refine_ls_shift/su_mean 0.000
_refine_ls_structure_factor_coef Fsqd
_refine_ls_weighting_details 'w=1/[\s^2^(Fo^2^)+(0.1000P)^2^] where P=(Fo^2^+2Fc^2^)/3'
_refine_ls_weighting_scheme calc
_refine_ls_wR_factor_gt 0.2204
_refine_ls_wR_factor_ref 0.2397
_reflns_Friedel_coverage 0.000
_reflns_number_gt 3949
_reflns_number_total 4922
_reflns_threshold_expression 'I > 2\s(I)'
_cod_data_source_file jo5b00274_si_005.cif
_cod_data_source_block vbchem001_0m_a
_cod_original_sg_symbol_H-M 'P 21/c'
_cod_database_code 4036152
_shelx_space_group_comment
;
The symmetry employed for this shelxl refinement is uniquely defined
by the following loop, which should always be used as a source of
symmetry information in preference to the above space-group names.
They are only intended as comments.
;
_shelxl_version_number 2014/6

loop_
_space_group_symop_operation_xyz
'x, y, z'
'-x, y+1/2, -z+1/2'
'-x, -y, -z'
'x, -y-1/2, z-1/2'

loop_
_atom_site_label
_atom_site_type_symbol
_atom_site_fract_x
_atom_site_fract_y
_atom_site_fract_z
_atom_site_U_iso_or_equiv
_atom_site_adp_type
_atom_site_occupancy
_atom_site_site_symmetry_order
_atom_site_calc_flag
_atom_site_refinement_flags_posn
_atom_site_refinement_flags_adp
S001 S 0.88143(9) 0.37030(3) 0.52781(5) 0.0436(3) Uani 1 1 d . .
O002 O 0.1869(3) 0.54431(7) 0.07629(18) 0.0529(5) Uani 1 1 d . .
O003 O 1.0053(3) 0.41173(8) 0.56456(19) 0.0588(6) Uani 1 1 d . .
N004 N 0.6794(3) 0.38560(7) 0.41758(17) 0.0337(5) Uani 1 1 d . .
O005 O 0.9870(4) 0.33051(9) 0.4906(2) 0.0700(7) Uani 1 1 d . .
C006 C 0.4929(3) 0.41989(8) 0.55990(19) 0.0286(5) Uani 1 1 d . .
H006 H 0.4106 0.4445 0.5806 0.034 Uiso 1 1 calc R U
C007 C 0.5707(3) 0.38419(8) 0.6490(2) 0.0318(5) Uani 1 1 d . .
C008 C 0.4376(3) 0.45183(8) 0.35251(19) 0.0296(5) Uani 1 1 d . .
C009 C 0.5328(3) 0.41952(7) 0.44940(19) 0.0281(5) Uani 1 1 d . .
C00A C 0.5933(4) 0.35190(8) 0.3255(2) 0.0308(5) Uani 1 1 d . .
C00B C 0.2359(4) 0.47289(8) 0.3483(2) 0.0334(5) Uani 1 1 d . .
H00B H 0.1593 0.4658 0.4073 0.040 Uiso 1 1 calc R U
C00C C 0.2603(4) 0.51452(8) 0.1695(2) 0.0378(6) Uani 1 1 d . .
C00D C 0.3888(4) 0.33268(9) 0.3188(2) 0.0381(5) Uani 1 1 d . .
H00D H 0.3057 0.3409 0.3740 0.046 Uiso 1 1 calc R U
C00E C 0.5478(4) 0.46314(9) 0.2621(2) 0.0393(6) Uani 1 1 d . .
H00E H 0.6826 0.4496 0.2626 0.047 Uiso 1 1 calc R U
C00F C 0.1465(4) 0.50412(9) 0.2583(2) 0.0380(6) Uani 1 1 d . .
H00F H 0.0120 0.5180 0.2573 0.046 Uiso 1 1 calc R U
C00G C 0.7142(4) 0.33994(9) 0.2421(2) 0.0405(6) Uani 1 1 d . .
H00G H 0.8501 0.3535 0.2457 0.049 Uiso 1 1 calc R U
C00H C 0.7460(4) 0.35497(9) 0.6394(2) 0.0360(5) Uani 1 1 d . .
C00I C 0.4282(5) 0.28793(9) 0.1449(3) 0.0468(6) Uani 1 1 d . .
C00J C 0.4599(4) 0.49401(10) 0.1725(2) 0.0435(6) Uani 1 1 d . .
H00J H 0.5360 0.5011 0.1134 0.052 Uiso 1 1 calc R U
C00K C 0.3106(5) 0.30106(9) 0.2290(3) 0.0476(7) Uani 1 1 d . .
H00K H 0.1734 0.2880 0.2247 0.057 Uiso 1 1 calc R U
C00L C 0.4708(4) 0.37587(10) 0.7452(2) 0.0438(6) Uani 1 1 d . .
H00L H 0.3576 0.3952 0.7567 0.053 Uiso 1 1 calc R U
C00M C 0.6338(5) 0.30806(9) 0.1542(2) 0.0472(6) Uani 1 1 d . .
H00M H 0.7178 0.2997 0.0996 0.057 Uiso 1 1 calc R U
C00N C -0.0133(5) 0.56866(10) 0.0731(3) 0.0544(7) Uani 1 1 d . .
H00A H -0.0041 0.5869 0.1456 0.065 Uiso 1 1 calc R U
H00C H -0.1321 0.5464 0.0670 0.065 Uiso 1 1 calc R U
C00O C 0.8114(5) 0.31790(10) 0.7171(3) 0.0517(7) Uani 1 1 d . .
H00O H 0.9252 0.2984 0.7072 0.062 Uiso 1 1 calc R U
C00P C 0.5375(5) 0.33964(12) 0.8227(3) 0.0575(8) Uani 1 1 d . .
H00P H 0.4683 0.3347 0.8859 0.069 Uiso 1 1 calc R U
C00Q C 0.7051(6) 0.31026(11) 0.8094(3) 0.0617(8) Uani 1 1 d . .
H00Q H 0.7462 0.2855 0.8621 0.074 Uiso 1 1 calc R U
C00R C -0.0522(7) 0.60044(12) -0.0337(3) 0.0725(10) Uani 1 1 d . .
H00H H 0.0626 0.6233 -0.0249 0.109 Uiso 1 1 calc R U
H00I H -0.1893 0.6162 -0.0400 0.109 Uiso 1 1 calc R U
H00N H -0.0549 0.5822 -0.1045 0.109 Uiso 1 1 calc R U
C00S C 0.3427(7) 0.25334(12) 0.0484(3) 0.0747(10) Uani 1 1 d . .
H00R H 0.3268 0.2233 0.0833 0.112 Uiso 1 1 calc R U
H00S H 0.4427 0.2508 -0.0042 0.112 Uiso 1 1 calc R U
H00T H 0.2037 0.2637 0.0039 0.112 Uiso 1 1 calc R U

loop_
_atom_site_aniso_label
_atom_site_aniso_U_11
_atom_site_aniso_U_22
_atom_site_aniso_U_33
_atom_site_aniso_U_23
_atom_site_aniso_U_13
_atom_site_aniso_U_12
S001 0.0274(3) 0.0692(5) 0.0339(4) 0.0036(3) 0.0054(2) 0.0128(3)
O002 0.0615(12) 0.0556(12) 0.0403(10) 0.0211(9) 0.0075(9) -0.0005(9)
O003 0.0271(9) 0.0946(16) 0.0522(12) 0.0015(11) 0.0029(8) -0.0180(9)
N004 0.0284(9) 0.0441(11) 0.0284(10) -0.0006(8) 0.0057(7) 0.0078(8)
O005 0.0617(13) 0.0978(17) 0.0510(13) 0.0068(12) 0.0130(10) 0.0492(12)
C006 0.0236(10) 0.0349(11) 0.0281(11) -0.0008(9) 0.0073(8) -0.0015(8)
C007 0.0262(10) 0.0418(13) 0.0265(11) 0.0009(9) 0.0035(8) -0.0049(9)
C008 0.0288(10) 0.0324(11) 0.0278(11) 0.0008(9) 0.0062(8) -0.0032(8)
C009 0.0233(9) 0.0326(11) 0.0279(11) -0.0007(8) 0.0044(8) 0.0003(8)
C00A 0.0318(11) 0.0333(12) 0.0276(11) 0.0047(9) 0.0065(9) 0.0051(9)
C00B 0.0339(11) 0.0360(12) 0.0316(11) 0.0069(9) 0.0097(9) 0.0001(9)
C00C 0.0449(13) 0.0360(13) 0.0301(12) 0.0073(10) 0.0024(10) -0.0065(10)
C00D 0.0356(12) 0.0407(13) 0.0403(13) 0.0070(10) 0.0133(10) 0.0027(10)
C00E 0.0336(12) 0.0485(14) 0.0378(13) 0.0054(11) 0.0122(10) -0.0001(10)
C00F 0.0366(12) 0.0404(13) 0.0369(13) 0.0056(10) 0.0077(10) 0.0016(10)
C00G 0.0404(13) 0.0470(15) 0.0383(13) -0.0009(11) 0.0173(11) -0.0025(11)
C00H 0.0334(12) 0.0450(13) 0.0279(11) 0.0011(10) 0.0024(9) 0.0005(10)
C00I 0.0615(17) 0.0313(13) 0.0453(15) 0.0013(11) 0.0057(12) -0.0024(11)
C00J 0.0453(14) 0.0532(16) 0.0356(13) 0.0091(11) 0.0169(11) -0.0077(11)
C00K 0.0453(14) 0.0371(14) 0.0592(17) 0.0049(12) 0.0083(12) -0.0069(11)
C00L 0.0380(13) 0.0637(17) 0.0308(13) 0.0029(12) 0.0101(10) -0.0034(12)
C00M 0.0603(17) 0.0468(15) 0.0396(14) -0.0043(12) 0.0219(12) -0.0005(13)
C00N 0.0597(18) 0.0490(16) 0.0479(16) 0.0127(13) -0.0035(13) -0.0008(13)
C00O 0.0582(17) 0.0536(17) 0.0386(14) 0.0040(12) -0.0002(12) 0.0147(13)
C00P 0.0632(18) 0.075(2) 0.0359(14) 0.0140(14) 0.0148(13) -0.0052(16)
C00Q 0.080(2) 0.0578(19) 0.0429(16) 0.0181(14) 0.0036(15) 0.0021(16)
C00R 0.098(3) 0.0554(19) 0.0532(19) 0.0215(16) -0.0088(18) -0.0036(18)
C00S 0.097(3) 0.056(2) 0.067(2) -0.0173(17) 0.009(2) -0.0202(19)

loop_
_atom_type_symbol
_atom_type_description
_atom_type_scat_dispersion_real
_atom_type_scat_dispersion_imag
_atom_type_scat_source
C C 0.0033 0.0016 'International Tables Vol C Tables 4.2.6.8 and 6.1.1.4'
H H 0.0000 0.0000 'International Tables Vol C Tables 4.2.6.8 and 6.1.1.4'
N N 0.0061 0.0033 'International Tables Vol C Tables 4.2.6.8 and 6.1.1.4'
O O 0.0106 0.0060 'International Tables Vol C Tables 4.2.6.8 and 6.1.1.4'
S S 0.1246 0.1234 'International Tables Vol C Tables 4.2.6.8 and 6.1.1.4'

loop_
_geom_angle_atom_site_label_1
_geom_angle_atom_site_label_2
_geom_angle_atom_site_label_3
_geom_angle
O005 S001 O003 119.16(14)
O005 S001 N004 108.26(12)
O003 S001 N004 106.90(12)
O005 S001 C00H 110.63(14)
O003 S001 C00H 108.23(12)
N004 S001 C00H 102.27(10)
C00C O002 C00N 118.1(2)
C009 N004 C00A 118.14(17)
C009 N004 S001 114.56(15)
C00A N004 S001 119.51(15)
C009 C006 C007 123.8(2)
C009 C006 H006 118.1
C007 C006 H006 118.1
C00L C007 C00H 116.8(2)
C00L C007 C006 122.2(2)
C00H C007 C006 120.9(2)
C00B C008 C00E 117.6(2)
C00B C008 C009 121.23(19)
C00E C008 C009 121.2(2)
C006 C009 N004 120.2(2)
C006 C009 C008 125.5(2)
N004 C009 C008 114.31(18)
C00G C00A C00D 120.2(2)
C00G C00A N004 119.5(2)
C00D C00A N004 120.3(2)
C00F C00B C008 121.6(2)
C00F C00B H00B 119.2
C008 C00B H00B 119.2
O002 C00C C00J 116.0(2)
O002 C00C C00F 124.2(2)
C00J C00C C00F 119.8(2)
C00K C00D C00A 118.7(2)
C00K C00D H00D 120.6
C00A C00D H00D 120.6
C00J C00E C008 121.1(2)
C00J C00E H00E 119.5
C008 C00E H00E 119.5
C00B C00F C00C 119.3(2)
C00B C00F H00F 120.4
C00C C00F H00F 120.4
C00M C00G C00A 120.0(2)
C00M C00G H00G 120.0
C00A C00G H00G 120.0
C00O C00H C007 122.2(2)
C00O C00H S001 122.7(2)
C007 C00H S001 115.08(18)
C00K C00I C00M 117.2(2)
C00K C00I C00S 122.2(3)
C00M C00I C00S 120.7(3)
C00E C00J C00C 120.7(2)
C00E C00J H00J 119.7
C00C C00J H00J 119.7
C00D C00K C00I 122.6(2)
C00D C00K H00K 118.7
C00I C00K H00K 118.7
C00P C00L C007 120.8(3)
C00P C00L H00L 119.6
C007 C00L H00L 119.6
C00G C00M C00I 121.3(2)
C00G C00M H00M 119.3
C00I C00M H00M 119.3
O002 C00N C00R 107.8(3)
O002 C00N H00A 110.2
C00R C00N H00A 110.2
O002 C00N H00C 110.2
C00R C00N H00C 110.2
H00A C00N H00C 108.5
C00Q C00O C00H 119.1(3)
C00Q C00O H00O 120.5
C00H C00O H00O 120.5
C00L C00P C00Q 121.5(3)
C00L C00P H00P 119.2
C00Q C00P H00P 119.2
C00P C00Q C00O 119.6(3)
C00P C00Q H00Q 120.2
C00O C00Q H00Q 120.2
C00N C00R H00H 109.5
C00N C00R H00I 109.5
H00H C00R H00I 109.5
C00N C00R H00N 109.5
H00H C00R H00N 109.5
H00I C00R H00N 109.5
C00I C00S H00R 109.5
C00I C00S H00S 109.5
H00R C00S H00S 109.5
C00I C00S H00T 109.5
H00R C00S H00T 109.5
H00S C00S H00T 109.5

loop_
_geom_bond_atom_site_label_1
_geom_bond_atom_site_label_2
_geom_bond_distance
S001 O005 1.423(2)
S001 O003 1.427(2)
S001 N004 1.648(2)
S001 C00H 1.733(2)
O002 C00C 1.365(3)
O002 C00N 1.430(4)
N004 C009 1.434(3)
N004 C00A 1.444(3)
C006 C009 1.341(3)
C006 C007 1.451(3)
C006 H006 0.9300
C007 C00L 1.398(3)
C007 C00H 1.403(3)
C008 C00B 1.394(3)
C008 C00E 1.398(3)
C008 C009 1.468(3)
C00A C00G 1.382(3)
C00A C00D 1.384(3)
C00B C00F 1.388(3)
C00B H00B 0.9300
C00C C00J 1.377(4)
C00C C00F 1.392(3)
C00D C00K 1.377(4)
C00D H00D 0.9300
C00E C00J 1.375(3)
C00E H00E 0.9300
C00F H00F 0.9300
C00G C00M 1.371(4)
C00G H00G 0.9300
C00H C00O 1.386(4)
C00I C00K 1.383(4)
C00I C00M 1.396(4)
C00I C00S 1.493(4)
C00J H00J 0.9300
C00K H00K 0.9300
C00L C00P 1.368(4)
C00L H00L 0.9300
C00M H00M 0.9300
C00N C00R 1.499(4)
C00N H00A 0.9700
C00N H00C 0.9700
C00O C00Q 1.381(4)
C00O H00O 0.9300
C00P C00Q 1.378(5)
C00P H00P 0.9300
C00Q H00Q 0.9300
C00R H00H 0.9600
C00R H00I 0.9600
C00R H00N 0.9600
C00S H00R 0.9600
C00S H00S 0.9600
C00S H00T 0.9600
